data_2001281
loop_
_publ_author_name
'Zacharias, D. E.'
'Glusker, J. P.'

_publ_section_title
;
 Structure of a citrate double salt: potassium dihydrogen
 citrate--lithium potassium hydrogen citrate monohydrate
;
_journal_issue 10
_journal_name_full 'Acta Crystallographica Section C'
_journal_page_first 1727
_journal_page_last 1730
_journal_paper_doi 10.1107/S0108270193002112
_journal_volume 49
_journal_year 1993
_chemical_formula_moiety 'C6 H7 K1 O7,C6 H6 K1 Li1 O7,H2 O1'
_chemical_formula_sum 'C12 H15 K2 Li O15'
_chemical_formula_weight 484.39
_space_group_IT_number 2
_symmetry_cell_setting triclinic
_symmetry_space_group_name_Hall '-P 1'
_symmetry_space_group_name_H-M 'P -1'
_atom_type_scat_source IntTabIV
_cell_angle_alpha 89.79(2)
_cell_angle_beta 94.36(2)
_cell_angle_gamma 104.20(2)
_cell_formula_units_Z 2
_cell_length_a 11.343(3)
_cell_length_b 13.078(3)
_cell_length_c 6.2720(10)
_cell_measurement_reflns_used 16
_cell_measurement_temperature 293
_cell_measurement_theta_max 17.3
_cell_measurement_theta_min 6.5
_cell_volume 899.3(4)
_diffrn_measurement_device 'Siemens-Nicolet P3m'
_diffrn_measurement_method 'variable \w'
_diffrn_radiation_type MoK\a
_diffrn_radiation_wavelength 0.71069
_diffrn_reflns_av_R_equivalents 0.017
_diffrn_reflns_limit_h_max 14
_diffrn_reflns_limit_h_min -14
_diffrn_reflns_limit_k_max 16
_diffrn_reflns_limit_k_min -16
_diffrn_reflns_limit_l_max 0
_diffrn_reflns_limit_l_min -8
_diffrn_reflns_number 4504
_diffrn_reflns_theta_max 27.5
_diffrn_standards_decay_% <1
_diffrn_standards_interval_count 92
_diffrn_standards_number 4
_exptl_absorpt_coefficient_mu 0.601
_exptl_absorpt_correction_T_max 1.000
_exptl_absorpt_correction_T_min 0.854
_exptl_absorpt_correction_type empirical
_exptl_crystal_colour Colorless
_exptl_crystal_density_diffrn 1.79
_exptl_crystal_description 'Irregularly shaped'
_exptl_crystal_size_max 0.35
_exptl_crystal_size_mid 0.21
_exptl_crystal_size_min 0.08
_refine_diff_density_max 0.45
_refine_diff_density_min -0.25
_refine_ls_extinction_coef none
_refine_ls_extinction_method none
_refine_ls_goodness_of_fit_obs 0.68
_refine_ls_hydrogen_treatment refall
_refine_ls_number_parameters 331
_refine_ls_number_reflns 3657
_refine_ls_R_factor_obs 0.039
_refine_ls_shift/esd_max 0.3
_refine_ls_structure_factor_coef F
_refine_ls_weighting_details 'w = [\s^2^(F)]^-1^'
_refine_ls_weighting_scheme calc
_refine_ls_wR_factor_obs 0.49
_reflns_number_observed 3657
_reflns_number_total 3657
_reflns_observed_criterion I>=3.0\s(I)
_cod_data_source_file cr1032.cif
_cod_data_source_block cr1032a
_cod_depositor_comments
;
The following automatic conversions were performed:

'_refine_ls_weighting_scheme' value '[\s^2^(F)]^-1^' was changed to
'calc'. New tag '_refine_ls_weighting_details' was created. The value
of the new tag was set to 'w = [\s^2^(F)]^-1^'.

Automatic conversion script
Id: cif_fix_values 3143 2015-03-26 13:38:13Z robertas 
;
_cod_original_formula_sum 'C12 H15 K2 Li1 O15'
_cod_database_code 2001281

loop_
_symmetry_equiv_pos_as_xyz
x,y,z
-x,-y,-z

loop_
_atom_site_label
_atom_site_fract_x
_atom_site_fract_y
_atom_site_fract_z
_atom_site_U_iso_or_equiv
K(1) .08402(3) .10900(3) .77364(6) .02560(10)
K(2) .03944(3) .38767(3) .69062(6) .02530(10)
Li .1120(3) -.3638(2) -.1600(5) .0210(10)
O(w) .07980(10) .19890(10) .3716(2) .0367(7)
O(1A) .10410(10) -.20340(10) .1740(2) .0321(6)
O(2A) .18030(10) -.21245(9) -.1382(2) .0269(5)
O(3A) .32470(10) .15210(10) .6379(2) .0326(6)
O(4A) .41640(10) .26937(9) .4101(2) .0269(5)
O(5A) .29210(10) -.11040(10) .5554(2) .0289(6)
O(6A) .12580(10) -.04700(9) .5433(2) .0263(5)
O(7A) .17020(10) .04630(10) .1687(2) .0292(6)
C(1A) .1811(2) -.16990(10) .0438(3) .0219(7)
C(2A) .2875(2) -.07540(10) .1020(3) .0243(7)
C(3A) .26350(10) .00190(10) .2662(3) .0208(7)
C(4A) .3826(2) .08730(10) .3152(3) .0240(7)
C(5A) .37280(10) .17560(10) .4670(3) .0205(7)
C(6A) .21870(10) -.05530(10) .4704(3) .0201(7)
O(1B) .39600(10) .31580(10) -.0975(2) .0329(6)
O(2B) .20160(10) .30520(10) -.0457(2) .0295(6)
O(3B) .36550(10) .67160(10) .7142(2) .0301(6)
O(4B) .18080(10) .59690(10) .5788(2) .0259(5)
O(5B) .14530(10) .54140(10) .0463(2) .0312(6)
O(6B) .06020(10) .41115(9) .2568(2) .0235(5)
O(7B) .27160(10) .40550(10) .4585(2) .0287(5)
C(1B) .3085(2) .34900(10) -.0158(3) .0219(7)
C(2B) .35710(10) .45010(10) .1107(3) .0210(7)
C(3B) .27950(10) .47580(10) .2838(2) .0172(6)
C(4B) .3442(2) .58740(10) .3667(3) .0247(8)
C(5B) .29090(10) .61870(10) .5608(3) .0211(7)
C(6B) .15050(10) .47550(10) .1885(3) .0182(6)
H1(Ow) .018(3) .186(2) .342(5) ?
H2(Ow) .108(2) .264(2) .332(4) ?
H1(O5A) .253(3) -.148(2) .665(5) ?
H1(O7A) .155(2) .088(2) .263(4) ?
H(1C2A) .355(2) -.102(2) .160(3) ?
H(2C2A) .319(2) -.032(2) -.017(4) ?
H(1C4A) .444(2) .059(2) .365(4) ?
H(2C4A) .409(2) .121(2) .173(4) ?
H1(O1B) .362(2) .258(2) -.172(4) ?
H1(O3B) .453(3) .697(3) .677(5) ?
H1(O7B) .319(2) .370(2) .454(3) ?
H(1C2B) .365(2) .501(2) .008(4) ?
H(2C2B) .438(2) .450(2) .176(3) ?
H(1C4B) .339(2) .644(2) .254(4) ?
H(2C4B) .426(2) .594(2) .394(4) ?

loop_
_geom_angle_atom_site_label_1
_geom_angle_atom_site_label_2
_geom_angle_atom_site_label_3
_geom_angle
_geom_angle_publ_flag
O(1A) C(1A) O(2A) 123.80(10) yes
O(1A) C(1A) C(2A) 120.20(10) yes
O(2A) C(1A) C(2A) 116.00(10) yes
C(1A) C(2A) C(3A) 115.40(10) yes
O(7A) C(3A) C(2A) 106.40(10) yes
O(7A) C(3A) C(4A) 111.00(10) yes
O(7A) C(3A) C(6A) 109.10(10) yes
C(2A) C(3A) C(4A) 107.90(10) yes
C(2A) C(3A) C(6A) 111.10(10) yes
C(4A) C(3A) C(6A) 111.20(10) yes
C(3A) C(4A) C(5A) 114.90(10) yes
O(3A) C(5A) O(4A) 123.9(2) yes
O(3A) C(5A) C(4A) 119.10(10) yes
O(4A) C(5A) C(4A) 117.00(10) yes
O(5A) C(6A) O(6A) 124.90(10) yes
O(5A) C(6A) C(3A) 113.30(10) yes
O(6A) C(6A) C(3A) 121.80(10) yes
C(6A) O(5A) H1(O5A) 107.0(10) yes
C(3A) O(7A) H1(O7A) 107.0(10) yes
H1(Ow) Ow H2(Ow) 106(3) yes
O(1B) C(1B) O(2B) 123.7(2) yes
O(1B) C(1B) C(2B) 111.90(10) yes
O(2B) C(1B) C(2B) 124.40(10) yes
C(1B) C(2B) C(3B) 117.70(10) yes
O(7B) C(3B) C(2B) 112.90(10) yes
O(7B) C(3B) C(4B) 108.50(10) yes
O(7B) C(3B) C(6B) 109.50(10) yes
C(2B) C(3B) C(4B) 105.90(10) yes
C(2B) C(3B) C(6B) 110.80(10) yes
C(4B) C(3B) C(6B) 109.30(10) yes
C(3B) C(4B) C(5B) 112.80(10) yes
O(3B) C(5B) O(4B) 119.60(10) yes
O(3B) C(5B) C(4B) 118.20(10) yes
O(4B) C(5B) C(4B) 122.20(10) yes
O(5B) C(6B) O(6B) 125.30(10) yes
O(5B) C(6B) C(3B) 115.30(10) yes
O(6B) C(6B) C(3B) 119.30(10) yes
C(1B) O(1B) H1(O1B) 108.0(10) yes
C(5B) O(3B) H1(O3B) 114(2) yes
C(3B) O(7B) H1(O7B) 111(2) yes

loop_
_geom_bond_atom_site_label_1
_geom_bond_atom_site_label_2
_geom_bond_distance
_geom_bond_publ_flag
O(1A) C(1A) 1.241(2) yes
O(2A) C(1A) 1.270(2) yes
O(3A) C(5A) 1.243(2) yes
O(4A) C(5A) 1.266(2) yes
O(5A) C(6A) 1.312(2) yes
O(6A) C(6A) 1.209(2) yes
O(7A) C(3A) 1.425(2) yes
C(1A) C(2A) 1.524(2) yes
C(2A) C(3A) 1.530(2) yes
C(3A) C(4A) 1.538(2) yes
C(3A) C(6A) 1.537(2) yes
C(4A) C(5A) 1.529(2) yes
O(5A) H1(O5A) 0.92(2) yes
O(7A) H(1O7A) 0.86(2) yes
Ow H1(Ow) 0.70(2) yes
Ow H2(Ow) 0.87(3) yes
C(2A) H(1C2A) 0.97(2) no
C(2A) H(2C2A) 0.97(2) no
C(4A) H(1C4A) 0.900(10) no
C(4A) H(2C4A) 1.03(2) no
O(1B) C(1B) 1.314(2) yes
O(2B) C(1B) 1.208(2) yes
O(3B) C(5B) 1.309(2) yes
O(4B) C(5B) 1.2240(10) yes
O(5B) C(6B) 1.246(2) yes
O(6B) C(6B) 1.257(2) yes
O(7B) C(3B) 1.422(2) yes
C(1B) C(2B) 1.505(2) yes
C(2B) C(3B) 1.535(2) yes
C(3B) C(4B) 1.536(2) yes
C(3B) C(6B) 1.537(2) yes
C(4B) C(5B) 1.502(2) yes
O(1B) H1(O1B) 0.88(2) yes
O(3B) H1(O3B) 1.01(2) yes
O(7B) H1(O7B) 0.79(2) yes

loop_
_geom_contact_atom_site_label_1
_geom_contact_atom_site_label_2
_geom_contact_distance
_geom_contact_site_symmetry_1
_geom_contact_site_symmetry_2
_geom_contact_publ_flag
K(1) O(6A) 2.6600(10) . . yes
K(1) O(1A) 2.7540(10) . 2_556 yes
K(1) Ow 2.7800(10) . . yes
K(1) O(2B) 2.7850(10) . 1_556 yes
K(1) O(7A) 2.7890(10) . 1_556 yes
K(1) O(3A) 2.8440(10) . . yes
K(1) O(6A) 2.9360(10) . 2_556 yes
K(1) O(7A) 3.1390(10) . 2_556 yes
K(2) O(1A) 2.7290(10) . 2_556 yes
K(2) O(6B) 2.7580(10) . . yes
K(2) O(2B) 2.7890(10) . 1_556 yes
K(2) O(4B) 2.9250(10) . . yes
K(2) O(4B) 2.9560(10) . 2_566 yes
K(2) O(5B) 2.9830(10) . 1_556 yes
K(2) O(7B) 3.0630(10) . . yes
K(2) O(5B) 3.0770(10) . 2_566 yes
K(2) O(6B) 3.1350(10) . 2_566 yes
Li O(5B) 1.870(3) . 1_545 yes
Li O(2A) 1.942(3) . . yes
Li O(6B) 1.949(2) . 2_555 yes
Li O(4B) 1.988(3) . 1_544 yes

loop_
_geom_torsion_atom_site_label_1
_geom_torsion_atom_site_label_2
_geom_torsion_atom_site_label_3
_geom_torsion_atom_site_label_4
_geom_torsion
H1(O5A) O(5A) C(6A) O(6A) 8
H1(O5A) O(5A) C(6A) C(3A) -173
H1(O7A) O(7A) C(3A) C(2A) 178
H1(O7A) O(7A) C(3A) C(4A) -65
H1(O7A) O(7A) C(3A) C(6A) 58
O(1A) C(1A) C(2A) C(3A) -27.1
O(2A) C(1A) C(2A) C(3A) 155.3
C(1A) C(2A) C(3A) O(7A) -64.4
C(1A) C(2A) C(3A) C(4A) 176.4
C(1A) C(2A) C(3A) C(6A) 54.2
O(7A) C(3A) C(4A) C(5A) 60.1
C(2A) C(3A) C(4A) C(5A) 176.3
C(6A) C(3A) C(4A) C(5A) -61.6
O(7A) C(3A) C(6A) O(5A) 171.4
O(7A) C(3A) C(6A) O(6A) -9.8
C(2A) C(3A) C(6A) O(5A) 54.4
C(2A) C(3A) C(6A) O(6A) -126.8
C(4A) C(3A) C(6A) O(5A) -65.8
C(4A) C(3A) C(6A) O(6A) 113.0
C(3A) C(4A) C(5A) O(3A) 49.5
C(3A) C(4A) C(5A) O(4A) -131.3
H1(O7B) O(7B) C(3B) C(2B) -12
H1(O7B) O(7B) C(3B) C(4B) -105
H1(O7B) O(7B) C(3B) C(6B) 136
H1(O1B) O(1B) C(1B) O(2B) -1
H1(O1B) O(1B) C(1B) C(2B) -178
H1(O3B) O(3B) C(5B) O(4B) -170
H1(O3B) O(3B) C(5B) C(4B) 10
O(1B) C(1B) C(2B) C(3B) -156.4
O(2B) C(1B) C(2B) C(3B) 26.1
C(1B) C(2B) C(3B) O(7B) 67.5
C(1B) C(2B) C(3B) C(4B) -173.9
C(1B) C(2B) C(3B) C(6B) -55.6
O(7B) C(3B) C(4B) C(5B) -49.8
C(2B) C(3B) C(4B) C(5B) -171.2
C(6B) C(3B) C(4B) C(5B) 69.4
O(7B) C(3B) C(6B) O(5B) 173.8
O(7B) C(3B) C(6B) O(6B) -6.2
C(2B) C(3B) C(6B) O(5B) -61.2
C(2B) C(3B) C(6B) O(6B) 118.9
C(4B) C(3B) C(6B) O(5B) 55.1
C(4B) C(3B) C(6B) O(6B) -124.9
C(3B) C(4B) C(5B) O(3B) 140.1
C(3B) C(4B) C(5B) O(4B) -40.3
